data_4065920
loop_
_publ_author_name
'Collado, Alba'
'Esteruelas, Miguel A.'
'L\'opez, Fernando'
'Mascare\~nas, Jos\'e L.'
'O\~nate, Enrique'
'Trillo, Beatriz'

_publ_section_title
;
 C&#x2212;H Bond Activation of Terminal Allenes: Formation of
 Hydride-Alkenylcarbyne-Osmium and Disubstituted Vinylidene-Ruthenium
 Derivatives&#x2225;
;
_journal_issue 21
_journal_name_full Organometallics
_journal_page_first 4966
_journal_paper_doi 10.1021/om100192t
_journal_volume 29
_journal_year 2010
_chemical_formula_sum 'C23 H50 Cl2 Os P2'
_chemical_formula_weight 649.67
_chemical_name_systematic
; 
 ? 
;
_space_group_IT_number 2
_symmetry_cell_setting triclinic
_symmetry_space_group_name_Hall '-P 1'
_symmetry_space_group_name_H-M 'P -1'
_atom_sites_solution_hydrogens geom
_atom_sites_solution_primary direct
_atom_sites_solution_secondary difmap
_audit_creation_method SHELXL-97
_cell_angle_alpha 98.265(3)
_cell_angle_beta 94.965(3)
_cell_angle_gamma 112.038(3)
_cell_formula_units_Z 2
_cell_length_a 8.5698(14)
_cell_length_b 11.1789(18)
_cell_length_c 15.860(3)
_cell_measurement_reflns_used 1984
_cell_measurement_temperature 100(2)
_cell_measurement_theta_max 19
_cell_measurement_theta_min 2.6
_cell_volume 1377.3(4)
_computing_cell_refinement 'SAINT+ v. 6.1 (Bruker AXS, 2000)'
_computing_data_collection 'SMART v. 5.625 (Bruker AXS, 2000)'
_computing_data_reduction 'SAINT+ v. 6.1 (Bruker AXS, 2000)'
_computing_molecular_graphics 'XP, SHELXTL v. 6.1 (Bruker, 2000)'
_computing_publication_material 'XCIF, SHELXTL v. 6.1 (Bruker, 2000)'
_computing_structure_refinement 'SHELXL-97 (Sheldrick, 1997)'
_computing_structure_solution 'SHELXS-97 (Sheldrick, 1990)'
_diffrn_ambient_temperature 100(2)
_diffrn_detector_area_resol_mean 8.26
_diffrn_measured_fraction_theta_full 0.989
_diffrn_measured_fraction_theta_max 0.921
_diffrn_measurement_device_type 'Bruker SMART APEX CCD system'
_diffrn_measurement_method '\w rotations with narrow frames'
_diffrn_radiation_monochromator graphite
_diffrn_radiation_source 'fine-focus sealed tube'
_diffrn_radiation_type MoK\a
_diffrn_radiation_wavelength 0.71073
_diffrn_reflns_av_R_equivalents 0.0652
_diffrn_reflns_av_sigmaI/netI 0.0909
_diffrn_reflns_limit_h_max 11
_diffrn_reflns_limit_h_min -11
_diffrn_reflns_limit_k_max 14
_diffrn_reflns_limit_k_min -14
_diffrn_reflns_limit_l_max 21
_diffrn_reflns_limit_l_min -20
_diffrn_reflns_number 17168
_diffrn_reflns_theta_full 27.50
_diffrn_reflns_theta_max 28.68
_diffrn_reflns_theta_min 1.31
_diffrn_standards_decay_% 'no decay'
_exptl_absorpt_coefficient_mu 4.948
_exptl_absorpt_correction_T_max 0.900
_exptl_absorpt_correction_T_min 0.701
_exptl_absorpt_correction_type multi-scan
_exptl_absorpt_process_details
;
Absorption correction performed with SADABS program. This is based on the
method of Blessing: Blessing, R. H., Acta Crystallogr., Sect. A 1995, 51, 33.

SADABS: Area-Detector Absorption Correction. Bruker-AXS 
within SAINT+ package, v. 6.1 (2000).
;
_exptl_crystal_colour orange
_exptl_crystal_density_diffrn 1.567
_exptl_crystal_density_method 'not measured'
_exptl_crystal_description 'irregular block'
_exptl_crystal_F_000 656
_exptl_crystal_size_max 0.10
_exptl_crystal_size_mid 0.04
_exptl_crystal_size_min 0.02
_refine_diff_density_max 1.257
_refine_diff_density_min -1.674
_refine_diff_density_rms 0.189
_refine_ls_extinction_expression Fc^*^=kFc[1+0.001xFc^2^\l^3^/sin(2\q)]^-1/4^
_refine_ls_goodness_of_fit_ref 1.013
_refine_ls_hydrogen_treatment mixed
_refine_ls_matrix_type full
_refine_ls_number_parameters 274
_refine_ls_number_reflns 6557
_refine_ls_number_restraints 0
_refine_ls_restrained_S_all 1.013
_refine_ls_R_factor_all 0.0670
_refine_ls_R_factor_gt 0.0461
_refine_ls_shift/su_max 0.096
_refine_ls_shift/su_mean 0.001
_refine_ls_structure_factor_coef Fsqd
_refine_ls_weighting_details 'calc w=1/[\s^2^(Fo^2^)+(0.0279P)^2^+0.0000P] where P=(Fo^2^+2Fc^2^)/3'
_refine_ls_weighting_scheme calc
_refine_ls_wR_factor_gt 0.0780
_refine_ls_wR_factor_ref 0.0831
_reflns_number_gt 5249
_reflns_number_total 6557
_reflns_threshold_expression >2sigma(I)
_cod_data_source_file om100192t_si_002.cif
_cod_data_source_block mae366as
_cod_original_sg_symbol_H-M P-1
_cod_database_code 4065920

loop_
_symmetry_equiv_pos_as_xyz
'x, y, z'
'-x, -y, -z'

loop_
_atom_site_label
_atom_site_type_symbol
_atom_site_fract_x
_atom_site_fract_y
_atom_site_fract_z
_atom_site_U_iso_or_equiv
_atom_site_adp_type
_atom_site_occupancy
_atom_site_symmetry_multiplicity
_atom_site_calc_flag
_atom_site_refinement_flags
Os Os 0.85866(3) 0.52473(2) 0.732764(16) 0.01649(8) Uani 1 1 d .
Cl1 Cl 0.9440(2) 0.62697(15) 0.61563(10) 0.0282(4) Uani 1 1 d .
Cl2 Cl 0.9844(2) 0.44218(16) 0.83327(10) 0.0290(4) Uani 1 1 d .
P1 P 0.7681(2) 0.31597(15) 0.63362(10) 0.0218(4) Uani 1 1 d .
P2 P 0.9924(2) 0.74236(15) 0.82282(10) 0.0225(4) Uani 1 1 d .
C1 C 0.6118(8) 0.5344(6) 0.7146(4) 0.0206(14) Uani 1 1 d .
H1A H 0.605(8) 0.601(6) 0.723(4) 0.025 Uiso 1 1 d .
H1B H 0.551(7) 0.488(6) 0.665(4) 0.025 Uiso 1 1 d .
C2 C 0.6399(8) 0.4744(6) 0.7864(4) 0.0258(15) Uani 1 1 d .
C3 C 0.5517(8) 0.4196(6) 0.8450(4) 0.0248(14) Uani 1 1 d .
C4 C 0.3712(8) 0.4133(7) 0.8429(4) 0.0376(18) Uani 1 1 d .
H4A H 0.3521 0.4685 0.8037 0.056 Uiso 1 1 calc R
H4B H 0.3549 0.4453 0.9010 0.056 Uiso 1 1 calc R
H4C H 0.2899 0.3222 0.8226 0.056 Uiso 1 1 calc R
C5 C 0.6042(8) 0.3587(6) 0.9146(4) 0.0340(17) Uani 1 1 d .
H5A H 0.7221 0.3677 0.9132 0.051 Uiso 1 1 calc R
H5B H 0.5293 0.2652 0.9052 0.051 Uiso 1 1 calc R
H5C H 0.5954 0.4031 0.9708 0.051 Uiso 1 1 calc R
C6 C 0.9606(8) 0.2734(6) 0.6348(4) 0.0312(16) Uani 1 1 d .
H6 H 0.9859 0.2594 0.6945 0.037 Uiso 1 1 calc R
C7 C 0.9420(9) 0.1472(6) 0.5739(5) 0.0399(18) Uani 1 1 d .
H7A H 0.9467 0.1633 0.5149 0.060 Uiso 1 1 calc R
H7B H 0.8325 0.0768 0.5761 0.060 Uiso 1 1 calc R
H7C H 1.0348 0.1210 0.5919 0.060 Uiso 1 1 calc R
C8 C 1.1167(8) 0.3879(6) 0.6217(4) 0.0312(16) Uani 1 1 d .
H8A H 1.2144 0.3624 0.6225 0.047 Uiso 1 1 calc R
H8B H 1.1417 0.4636 0.6681 0.047 Uiso 1 1 calc R
H8C H 1.0947 0.4116 0.5660 0.047 Uiso 1 1 calc R
C9 C 0.7033(8) 0.3129(6) 0.5178(4) 0.0259(14) Uani 1 1 d .
H9 H 0.8111 0.3588 0.4952 0.031 Uiso 1 1 calc R
C10 C 0.6175(9) 0.1759(6) 0.4595(4) 0.0391(18) Uani 1 1 d .
H10A H 0.5023 0.1315 0.4726 0.059 Uiso 1 1 calc R
H10B H 0.6845 0.1237 0.4700 0.059 Uiso 1 1 calc R
H10C H 0.6111 0.1852 0.3990 0.059 Uiso 1 1 calc R
C11 C 0.5907(8) 0.3878(6) 0.5012(4) 0.0322(16) Uani 1 1 d .
H11A H 0.5766 0.3917 0.4398 0.048 Uiso 1 1 calc R
H11B H 0.6443 0.4773 0.5353 0.048 Uiso 1 1 calc R
H11C H 0.4790 0.3426 0.5179 0.048 Uiso 1 1 calc R
C12 C 0.6035(8) 0.1659(6) 0.6576(4) 0.0317(16) Uani 1 1 d .
H12 H 0.5945 0.0910 0.6119 0.038 Uiso 1 1 calc R
C13 C 0.4287(8) 0.1697(6) 0.6526(4) 0.0349(17) Uani 1 1 d .
H13A H 0.3460 0.0854 0.6611 0.052 Uiso 1 1 calc R
H13B H 0.3959 0.1858 0.5959 0.052 Uiso 1 1 calc R
H13C H 0.4306 0.2405 0.6976 0.052 Uiso 1 1 calc R
C14 C 0.6531(9) 0.1340(6) 0.7435(4) 0.0350(17) Uani 1 1 d .
H14A H 0.6622 0.2047 0.7905 0.052 Uiso 1 1 calc R
H14B H 0.7630 0.1257 0.7443 0.052 Uiso 1 1 calc R
H14C H 0.5659 0.0510 0.7511 0.052 Uiso 1 1 calc R
C15 C 1.2182(8) 0.7684(7) 0.8576(4) 0.0358(17) Uani 1 1 d .
H15 H 1.2116 0.6896 0.8824 0.043 Uiso 1 1 calc R
C16 C 1.3147(8) 0.7643(7) 0.7803(4) 0.044(2) Uani 1 1 d .
H16A H 1.3286 0.8409 0.7537 0.066 Uiso 1 1 calc R
H16B H 1.2498 0.6836 0.7378 0.066 Uiso 1 1 calc R
H16C H 1.4270 0.7658 0.8002 0.066 Uiso 1 1 calc R
C17 C 1.3305(9) 0.8862(8) 0.9268(5) 0.058(2) Uani 1 1 d .
H17A H 1.4360 0.8762 0.9458 0.087 Uiso 1 1 calc R
H17B H 1.2699 0.8915 0.9760 0.087 Uiso 1 1 calc R
H17C H 1.3578 0.9668 0.9032 0.087 Uiso 1 1 calc R
C18 C 1.0041(9) 0.8810(6) 0.7679(4) 0.0327(16) Uani 1 1 d .
H18 H 1.0858 0.8843 0.7261 0.039 Uiso 1 1 calc R
C19 C 0.8404(9) 0.8638(7) 0.7152(4) 0.0391(18) Uani 1 1 d .
H19A H 0.7570 0.8654 0.7535 0.059 Uiso 1 1 calc R
H19B H 0.7960 0.7794 0.6748 0.059 Uiso 1 1 calc R
H19C H 0.8612 0.9354 0.6830 0.059 Uiso 1 1 calc R
C20 C 1.0763(11) 1.0177(7) 0.8268(5) 0.054(2) Uani 1 1 d .
H20A H 1.0935 1.0853 0.7914 0.081 Uiso 1 1 calc R
H20B H 1.1855 1.0320 0.8603 0.081 Uiso 1 1 calc R
H20C H 0.9960 1.0229 0.8661 0.081 Uiso 1 1 calc R
C21 C 0.9240(8) 0.7813(6) 0.9275(4) 0.0289(15) Uani 1 1 d .
H21 H 1.0037 0.8728 0.9551 0.035 Uiso 1 1 calc R
C22 C 0.9399(9) 0.6913(6) 0.9889(4) 0.0346(16) Uani 1 1 d .
H22A H 0.9130 0.7202 1.0451 0.052 Uiso 1 1 calc R
H22B H 1.0566 0.6953 0.9960 0.052 Uiso 1 1 calc R
H22C H 0.8604 0.6007 0.9651 0.052 Uiso 1 1 calc R
C23 C 0.7442(8) 0.7805(7) 0.9176(4) 0.0339(16) Uani 1 1 d .
H23A H 0.6619 0.6923 0.8904 0.051 Uiso 1 1 calc R
H23B H 0.7388 0.8436 0.8816 0.051 Uiso 1 1 calc R
H23C H 0.7169 0.8053 0.9745 0.051 Uiso 1 1 calc R

loop_
_atom_site_aniso_label
_atom_site_aniso_U_11
_atom_site_aniso_U_22
_atom_site_aniso_U_33
_atom_site_aniso_U_23
_atom_site_aniso_U_13
_atom_site_aniso_U_12
Os 0.01395(12) 0.01640(12) 0.01784(12) 0.00325(8) 0.00510(8) 0.00398(9)
Cl1 0.0307(9) 0.0253(8) 0.0251(8) 0.0057(6) 0.0095(7) 0.0058(7)
Cl2 0.0279(8) 0.0344(9) 0.0280(9) 0.0095(7) 0.0071(7) 0.0141(7)
P1 0.0231(9) 0.0197(8) 0.0234(9) 0.0039(7) 0.0090(7) 0.0082(7)
P2 0.0192(8) 0.0190(8) 0.0232(9) 0.0013(7) 0.0052(7) 0.0012(7)
C1 0.019(3) 0.018(3) 0.018(3) 0.000(3) 0.008(3) 0.000(3)
C2 0.024(3) 0.019(3) 0.029(4) -0.004(3) 0.004(3) 0.005(3)
C3 0.024(3) 0.020(3) 0.027(4) -0.003(3) 0.009(3) 0.006(3)
C4 0.034(4) 0.044(4) 0.034(4) 0.006(3) 0.031(3) 0.010(3)
C5 0.032(4) 0.034(4) 0.029(4) -0.001(3) 0.013(3) 0.005(3)
C6 0.029(4) 0.033(4) 0.034(4) 0.006(3) 0.016(3) 0.013(3)
C7 0.042(4) 0.031(4) 0.052(5) 0.006(3) 0.020(4) 0.019(3)
C8 0.023(3) 0.038(4) 0.039(4) 0.009(3) 0.010(3) 0.017(3)
C9 0.027(4) 0.020(3) 0.029(4) 0.002(3) 0.009(3) 0.008(3)
C10 0.047(5) 0.031(4) 0.032(4) -0.004(3) 0.010(3) 0.010(3)
C11 0.029(4) 0.035(4) 0.030(4) 0.000(3) -0.001(3) 0.014(3)
C12 0.033(4) 0.026(4) 0.040(4) 0.004(3) 0.015(3) 0.014(3)
C13 0.025(4) 0.021(3) 0.047(4) 0.004(3) 0.010(3) -0.003(3)
C14 0.045(4) 0.022(3) 0.042(4) 0.013(3) 0.023(3) 0.011(3)
C15 0.018(3) 0.038(4) 0.038(4) 0.001(3) 0.002(3) -0.001(3)
C16 0.022(4) 0.048(5) 0.047(5) -0.002(4) 0.004(3) 0.002(3)
C17 0.033(4) 0.063(6) 0.050(5) -0.018(4) 0.004(4) -0.001(4)
C18 0.042(4) 0.020(3) 0.032(4) 0.009(3) 0.009(3) 0.006(3)
C19 0.053(5) 0.031(4) 0.037(4) 0.012(3) 0.008(4) 0.019(4)
C20 0.076(6) 0.023(4) 0.045(5) 0.001(3) 0.007(4) 0.001(4)
C21 0.028(4) 0.026(4) 0.024(3) -0.001(3) 0.002(3) 0.004(3)
C22 0.040(4) 0.034(4) 0.027(4) 0.010(3) 0.007(3) 0.011(3)
C23 0.033(4) 0.038(4) 0.031(4) 0.000(3) 0.009(3) 0.016(3)

loop_
_atom_type_symbol
_atom_type_description
_atom_type_scat_dispersion_real
_atom_type_scat_dispersion_imag
_atom_type_scat_source
C C 0.0033 0.0016 'International Tables Vol C Tables 4.2.6.8 and 6.1.1.4'
H H 0.0000 0.0000 'International Tables Vol C Tables 4.2.6.8 and 6.1.1.4'
P P 0.1023 0.0942 'International Tables Vol C Tables 4.2.6.8 and 6.1.1.4'
Cl Cl 0.1484 0.1585 'International Tables Vol C Tables 4.2.6.8 and 6.1.1.4'
Os Os -1.2165 7.6030 'International Tables Vol C Tables 4.2.6.8 and 6.1.1.4'

loop_
_geom_angle_atom_site_label_1
_geom_angle_atom_site_label_2
_geom_angle_atom_site_label_3
_geom_angle
C2 Os C1 40.3(2)
C2 Os Cl2 91.75(19)
C1 Os Cl2 132.00(17)
C2 Os Cl1 133.16(19)
C1 Os Cl1 92.91(17)
Cl2 Os Cl1 135.09(6)
C2 Os P1 94.78(16)
C1 Os P1 93.93(17)
Cl2 Os P1 89.34(6)
Cl1 Os P1 87.29(5)
C2 Os P2 94.45(16)
C1 Os P2 93.49(17)
Cl2 Os P2 89.79(6)
Cl1 Os P2 86.83(5)
P1 Os P2 170.75(5)
C12 P1 C9 104.6(3)
C12 P1 C6 102.5(3)
C9 P1 C6 104.5(3)
C12 P1 Os 120.2(2)
C9 P1 Os 117.37(19)
C6 P1 Os 105.6(2)
C21 P2 C18 104.7(3)
C21 P2 C15 101.7(3)
C18 P2 C15 105.3(3)
C21 P2 Os 121.4(2)
C18 P2 Os 115.5(2)
C15 P2 Os 106.4(2)
C2 C1 Os 65.7(4)
C2 C1 H1A 120(5)
Os C1 H1A 119(5)
C2 C1 H1B 122(4)
Os C1 H1B 112(4)
H1A C1 H1B 110(6)
C3 C2 C1 136.8(6)
C3 C2 Os 149.1(5)
C1 C2 Os 74.0(4)
C2 C3 C5 128.6(6)
C2 C3 C4 117.7(6)
C5 C3 C4 113.6(5)
C3 C4 H4A 109.5
C3 C4 H4B 109.5
H4A C4 H4B 109.5
C3 C4 H4C 109.5
H4A C4 H4C 109.5
H4B C4 H4C 109.5
C3 C5 H5A 109.5
C3 C5 H5B 109.5
H5A C5 H5B 109.5
C3 C5 H5C 109.5
H5A C5 H5C 109.5
H5B C5 H5C 109.5
C8 C6 C7 109.7(5)
C8 C6 P1 111.6(4)
C7 C6 P1 117.0(5)
C8 C6 H6 105.9
C7 C6 H6 105.9
P1 C6 H6 105.9
C6 C7 H7A 109.5
C6 C7 H7B 109.5
H7A C7 H7B 109.5
C6 C7 H7C 109.5
H7A C7 H7C 109.5
H7B C7 H7C 109.5
C6 C8 H8A 109.5
C6 C8 H8B 109.5
H8A C8 H8B 109.5
C6 C8 H8C 109.5
H8A C8 H8C 109.5
H8B C8 H8C 109.5
C11 C9 C10 107.2(5)
C11 C9 P1 115.1(4)
C10 C9 P1 116.0(5)
C11 C9 H9 105.9
C10 C9 H9 105.9
P1 C9 H9 105.9
C9 C10 H10A 109.5
C9 C10 H10B 109.5
H10A C10 H10B 109.5
C9 C10 H10C 109.5
H10A C10 H10C 109.5
H10B C10 H10C 109.5
C9 C11 H11A 109.5
C9 C11 H11B 109.5
H11A C11 H11B 109.5
C9 C11 H11C 109.5
H11A C11 H11C 109.5
H11B C11 H11C 109.5
C13 C12 C14 110.3(5)
C13 C12 P1 113.3(4)
C14 C12 P1 112.8(5)
C13 C12 H12 106.6
C14 C12 H12 106.6
P1 C12 H12 106.6
C12 C13 H13A 109.5
C12 C13 H13B 109.5
H13A C13 H13B 109.5
C12 C13 H13C 109.5
H13A C13 H13C 109.5
H13B C13 H13C 109.5
C12 C14 H14A 109.5
C12 C14 H14B 109.5
H14A C14 H14B 109.5
C12 C14 H14C 109.5
H14A C14 H14C 109.5
H14B C14 H14C 109.5
C17 C15 C16 108.4(5)
C17 C15 P2 119.8(5)
C16 C15 P2 111.9(5)
C17 C15 H15 105.2
C16 C15 H15 105.2
P2 C15 H15 105.2
C15 C16 H16A 109.5
C15 C16 H16B 109.5
H16A C16 H16B 109.5
C15 C16 H16C 109.5
H16A C16 H16C 109.5
H16B C16 H16C 109.5
C15 C17 H17A 109.5
C15 C17 H17B 109.5
H17A C17 H17B 109.5
C15 C17 H17C 109.5
H17A C17 H17C 109.5
H17B C17 H17C 109.5
C19 C18 C20 108.3(6)
C19 C18 P2 114.9(4)
C20 C18 P2 115.3(5)
C19 C18 H18 105.8
C20 C18 H18 105.8
P2 C18 H18 105.8
C18 C19 H19A 109.5
C18 C19 H19B 109.5
H19A C19 H19B 109.5
C18 C19 H19C 109.5
H19A C19 H19C 109.5
H19B C19 H19C 109.5
C18 C20 H20A 109.5
C18 C20 H20B 109.5
H20A C20 H20B 109.5
C18 C20 H20C 109.5
H20A C20 H20C 109.5
H20B C20 H20C 109.5
C23 C21 C22 110.6(5)
C23 C21 P2 113.1(4)
C22 C21 P2 112.0(4)
C23 C21 H21 106.9
C22 C21 H21 106.9
P2 C21 H21 106.9
C21 C22 H22A 109.5
C21 C22 H22B 109.5
H22A C22 H22B 109.5
C21 C22 H22C 109.5
H22A C22 H22C 109.5
H22B C22 H22C 109.5
C21 C23 H23A 109.5
C21 C23 H23B 109.5
H23A C23 H23B 109.5
C21 C23 H23C 109.5
H23A C23 H23C 109.5
H23B C23 H23C 109.5

loop_
_geom_bond_atom_site_label_1
_geom_bond_atom_site_label_2
_geom_bond_distance
Os C2 2.044(6)
Os C1 2.156(7)
Os Cl2 2.3294(16)
Os Cl1 2.3475(15)
Os P1 2.4280(16)
Os P2 2.4285(16)
P1 C12 1.857(7)
P1 C9 1.864(6)
P1 C6 1.880(6)
P2 C21 1.855(6)
P2 C18 1.859(6)
P2 C15 1.865(7)
C1 C2 1.449(9)
C1 H1A 0.76(6)
C1 H1B 0.88(6)
C2 C3 1.322(8)
C3 C5 1.497(9)
C3 C4 1.519(8)
C4 H4A 0.9800
C4 H4B 0.9800
C4 H4C 0.9800
C5 H5A 0.9800
C5 H5B 0.9800
C5 H5C 0.9800
C6 C8 1.521(8)
C6 C7 1.537(8)
C6 H6 1.0000
C7 H7A 0.9800
C7 H7B 0.9800
C7 H7C 0.9800
C8 H8A 0.9800
C8 H8B 0.9800
C8 H8C 0.9800
C9 C11 1.525(8)
C9 C10 1.540(8)
C9 H9 1.0000
C10 H10A 0.9800
C10 H10B 0.9800
C10 H10C 0.9800
C11 H11A 0.9800
C11 H11B 0.9800
C11 H11C 0.9800
C12 C13 1.510(8)
C12 C14 1.524(9)
C12 H12 1.0000
C13 H13A 0.9800
C13 H13B 0.9800
C13 H13C 0.9800
C14 H14A 0.9800
C14 H14B 0.9800
C14 H14C 0.9800
C15 C17 1.522(9)
C15 C16 1.542(9)
C15 H15 1.0000
C16 H16A 0.9800
C16 H16B 0.9800
C16 H16C 0.9800
C17 H17A 0.9800
C17 H17B 0.9800
C17 H17C 0.9800
C18 C19 1.501(9)
C18 C20 1.539(9)
C18 H18 1.0000
C19 H19A 0.9800
C19 H19B 0.9800
C19 H19C 0.9800
C20 H20A 0.9800
C20 H20B 0.9800
C20 H20C 0.9800
C21 C23 1.531(8)
C21 C22 1.531(8)
C21 H21 1.0000
C22 H22A 0.9800
C22 H22B 0.9800
C22 H22C 0.9800
C23 H23A 0.9800
C23 H23B 0.9800
C23 H23C 0.9800
